data_1525290
loop_
_publ_author_name
'Silin', E.Ya.'
'Ozols, J.'
'Levin'sh, A.F.'

_publ_section_title
;
 Structure of calcium-cobalt hexaborate K2 Co (B6 O7 (O H)6)2 (H2 O)4
;
_journal_name_full Kristallografiya
_journal_page_first 503
_journal_page_last 507
_journal_volume 18
_journal_year 1973
_chemical_formula_sum 'B12 Co H20 K2 O30'
_chemical_name_systematic 'K2 Co (B6 O7 (O H)6)2 (H2 O)4'
_space_group_IT_number 2
_symmetry_space_group_name_Hall '-P 1'
_symmetry_space_group_name_H-M 'P -1'
_cell_angle_alpha 91
_cell_angle_beta 95.4
_cell_angle_gamma 108.43
_cell_formula_units_Z 1
_cell_length_a 10.86
_cell_length_b 7.78
_cell_length_c 7.42
_cell_volume 591.388
_citation_journal_id_ASTM KRISAJ
_cod_data_source_file Silin_KRISAJ_1973_711.cif
_cod_data_source_block H20B12Co1K2O30
_cod_original_cell_volume 591.3878
_cod_original_formula_sum 'H20 B12 Co1 K2 O30'
_cod_database_code 1525290

loop_
_symmetry_equiv_pos_as_xyz
x,y,z
-x,-y,-z

loop_
_atom_site_label
_atom_site_type_symbol
_atom_site_fract_x
_atom_site_fract_y
_atom_site_fract_z
_atom_site_occupancy
_atom_site_U_iso_or_equiv
O15 O-2 0.226 0.612 0.726 1 0.0
B2 B+3 0.354 -0.102 0.135 1 0.0
O10 O-2 0.118 -0.065 0.467 1 0.0
O2 O-2 -0.036 -0.298 0.589 1 0.0
O6 O-2 0.389 -0.265 0.134 1 0.0
B3 B+3 0.204 0.015 0.334 1 0.0
B6 B+3 0.444 0.153 0.368 1 0.0
O9 O-2 0.326 0.136 0.424 1 0.0
O4 O-2 0.167 -0.446 0.115 1 0.0
O12 O-2 0.328 -0.05 -0.049 1 0.0
O8 O-2 0.545 0.297 0.44 1 0.0
O13 O-2 0.145 0.117 0.21 1 0.0
B1 B+3 0.116 -0.296 0.171 1 0.0
O3 O-2 0.044 -0.359 0.32 1 0.0
O1 O-2 0.23 -0.134 0.223 1 0.0
Co1 Co+2 0 0 0 1 0.0
O5 O-2 0.334 -0.58 0.093 1 0.0
O14 O-2 0.146 0.083 -0.182 1 0.0
O11 O-2 0.039 -0.249 0.027 1 0.0
B5 B+3 0.295 -0.425 0.114 1 0.0
O7 O-2 0.46 0.044 0.238 1 0.0
B4 B+3 0.045 -0.238 0.454 1 0.0
K1 K+1 0.401 0.362 0.738 1 0.0
